data_4069585
loop_
_publ_author_name
'Vicente, Jos\'e'
'Saura-Llamas, Isabel'
'Turp\'in, Juana'
'Bautista, Delia'
'de Arellano, Carmen Ram\'irez'
'Jones, Peter G.'

_publ_section_title
;
 Insertion of One, Two, and Three Molecules of Alkyne into the Pd&#x2212;C
 Bond of Ortho-palladated Primary and Secondary Arylalkylamines
;
_journal_issue 14
_journal_name_full Organometallics
_journal_page_first 4175
_journal_paper_doi 10.1021/om9002895
_journal_volume 28
_journal_year 2009
_chemical_formula_sum 'C19 H27 Br N2 O2 Pd'
_chemical_formula_weight 501.74
_chemical_name_systematic
; 
 ? 
;
_space_group_IT_number 14
_symmetry_cell_setting monoclinic
_symmetry_space_group_name_Hall '-P 2yn'
_symmetry_space_group_name_H-M 'P 1 21/n 1'
_atom_sites_solution_hydrogens geom
_atom_sites_solution_primary Patterson
_atom_sites_solution_secondary difmap
_audit_creation_method SHELXL-97
_cell_angle_alpha 90.00
_cell_angle_beta 95.936(3)
_cell_angle_gamma 90.00
_cell_formula_units_Z 4
_cell_length_a 9.9636(5)
_cell_length_b 9.2661(9)
_cell_length_c 22.0259(11)
_cell_measurement_reflns_used 67
_cell_measurement_temperature 298(2)
_cell_measurement_theta_max 12.49
_cell_measurement_theta_min 6.99
_cell_volume 2022.6(2)
_computing_cell_refinement 'Siemens XSCANS'
_computing_data_collection 'Siemens XSCANS'
_computing_data_reduction 'Siemens XSCANS'
_computing_molecular_graphics 'Bruker SHELXTL'
_computing_publication_material 'Bruker SHELXTL'
_computing_structure_refinement 'SHELXL-97 (Sheldrick, 1997)'
_computing_structure_solution 'SHELXS-97 (Sheldrick, 1990)'
_diffrn_ambient_temperature 298(2)
_diffrn_measured_fraction_theta_full 0.992
_diffrn_measured_fraction_theta_max 0.992
_diffrn_measurement_device_type 'Siemens P4'
_diffrn_measurement_method \w-scans
_diffrn_radiation_monochromator graphite
_diffrn_radiation_source 'fine-focus sealed tube'
_diffrn_radiation_type MoK\a
_diffrn_radiation_wavelength 0.71073
_diffrn_reflns_av_R_equivalents 0.0151
_diffrn_reflns_av_sigmaI/netI 0.0246
_diffrn_reflns_limit_h_max 0
_diffrn_reflns_limit_h_min -11
_diffrn_reflns_limit_k_max 2
_diffrn_reflns_limit_k_min -11
_diffrn_reflns_limit_l_max 26
_diffrn_reflns_limit_l_min -25
_diffrn_reflns_number 4404
_diffrn_reflns_theta_full 25.00
_diffrn_reflns_theta_max 25.00
_diffrn_reflns_theta_min 3.01
_diffrn_standards_decay_% 2.1
_diffrn_standards_interval_count 247
_diffrn_standards_number 3
_exptl_absorpt_coefficient_mu 2.907
_exptl_absorpt_correction_T_max 0.7404
_exptl_absorpt_correction_T_min 0.2222
_exptl_absorpt_correction_type psi-scan
_exptl_crystal_colour yellow
_exptl_crystal_density_diffrn 1.648
_exptl_crystal_density_method 'not measured'
_exptl_crystal_description prism
_exptl_crystal_F_000 1008
_exptl_crystal_size_max 0.74
_exptl_crystal_size_mid 0.36
_exptl_crystal_size_min 0.11
_refine_diff_density_max 0.334
_refine_diff_density_min -0.377
_refine_diff_density_rms 0.061
_refine_ls_extinction_method none
_refine_ls_goodness_of_fit_ref 1.029
_refine_ls_hydrogen_treatment riding
_refine_ls_matrix_type full
_refine_ls_number_parameters 234
_refine_ls_number_reflns 3518
_refine_ls_number_restraints 194
_refine_ls_restrained_S_all 1.002
_refine_ls_R_factor_all 0.0412
_refine_ls_R_factor_gt 0.0272
_refine_ls_shift/su_max 0.001
_refine_ls_shift/su_mean 0.000
_refine_ls_structure_factor_coef Fsqd
_refine_ls_weighting_details 'calc w=1/[\s^2^(Fo^2^)+(0.0249P)^2^+1.0887P] where P=(Fo^2^+2Fc^2^)/3'
_refine_ls_weighting_scheme calc
_refine_ls_wR_factor_gt 0.0542
_refine_ls_wR_factor_ref 0.0589
_reflns_number_gt 2851
_reflns_number_total 3518
_reflns_threshold_expression >2sigma(I)
_cod_data_source_file om9002895_si_002.cif
_cod_data_source_block juani1
_cod_depositor_comments
;
The following automatic conversions were performed:

'_symmetry_cell_setting' value 'Monoclinic' changed to 'monoclinic'
according to /home/saulius/struct/CIF-dictionaries/cif_core.dic
dictionary named 'cif_core.dic' version 2.4.2 from 2011-04-26.

Automatic conversion script
Id: cif_fix_values 1715 2011-07-08 13:25:40Z adriana 
;
_cod_original_sg_symbol_H-M 'P 2(1)/n'
_cod_database_code 4069585

loop_
_symmetry_equiv_pos_as_xyz
'x, y, z'
'-x+1/2, y+1/2, -z+1/2'
'-x, -y, -z'
'x-1/2, -y-1/2, z-1/2'

loop_
_atom_site_label
_atom_site_type_symbol
_atom_site_fract_x
_atom_site_fract_y
_atom_site_fract_z
_atom_site_U_iso_or_equiv
_atom_site_adp_type
_atom_site_occupancy
_atom_site_symmetry_multiplicity
_atom_site_calc_flag
_atom_site_refinement_flags
Pd Pd 0.83423(2) 0.94470(2) 0.086920(10) 0.03949(8) Uani 1 1 d .
Br Br 0.82313(4) 1.19371(4) 0.046897(19) 0.06671(13) Uani 1 1 d .
N1 N 1.0526(3) 0.9523(4) 0.08931(17) 0.0558(8) Uani 1 1 d U
H0A H 1.069(4) 1.032(4) 0.0899(16) 0.052(12) Uiso 1 1 d .
H0B H 1.079(4) 0.915(4) 0.0556(18) 0.072(13) Uiso 1 1 d .
N2 N 1.0913(4) 0.2953(3) 0.19375(13) 0.0634(8) Uani 1 1 d U
O1 O 0.9889(3) 0.2487(3) 0.21157(15) 0.0911(10) Uani 1 1 d U
O2 O 1.1903(3) 0.2226(3) 0.18655(15) 0.0937(10) Uani 1 1 d U
C1 C 0.6346(3) 0.9108(3) 0.08098(13) 0.0430(7) Uani 1 1 d U
C2 C 0.6315(3) 0.7694(3) 0.07478(13) 0.0402(7) Uani 1 1 d U
C3 C 0.7751(3) 0.7193(3) 0.08346(12) 0.0358(6) Uani 1 1 d U
C4 C 0.8494(3) 0.7442(3) 0.14037(12) 0.0352(6) Uani 1 1 d U
C5 C 0.9857(3) 0.6738(3) 0.15322(12) 0.0386(7) Uani 1 1 d DU
C6 C 0.9814(3) 0.5265(3) 0.16652(13) 0.0428(7) Uani 1 1 d DU
H6 H 0.8988 0.4794 0.1656 0.051 Uiso 1 1 calc R
C7 C 1.0996(4) 0.4509(4) 0.18106(13) 0.0482(8) Uani 1 1 d DU
C8 C 1.2239(4) 0.5144(4) 0.18298(15) 0.0574(9) Uani 1 1 d DU
H8 H 1.3024 0.4612 0.1924 0.069 Uiso 1 1 calc R
C9 C 1.2285(3) 0.6587(4) 0.17063(15) 0.0571(9) Uani 1 1 d DU
H9 H 1.3122 0.7039 0.1722 0.069 Uiso 1 1 calc R
C10 C 1.1121(3) 0.7410(4) 0.15565(14) 0.0452(7) Uani 1 1 d DU
C11 C 1.1289(4) 0.8999(4) 0.14600(17) 0.0575(9) Uani 1 1 d U
H11A H 1.0989 0.9516 0.1804 0.069 Uiso 1 1 calc R
H11B H 1.2239 0.9209 0.1446 0.069 Uiso 1 1 calc R
C12 C 0.5237(3) 1.0198(4) 0.08113(15) 0.0545(9) Uani 1 1 d U
H12A H 0.4378 0.9725 0.0702 0.065 Uiso 1 1 calc R
H12B H 0.5353 1.0926 0.0505 0.065 Uiso 1 1 calc R
C13 C 0.5212(4) 1.0920(5) 0.14230(18) 0.0818(13) Uani 1 1 d U
H13A H 0.4488 1.1607 0.1402 0.098 Uiso 1 1 calc R
H13B H 0.6054 1.1408 0.1530 0.098 Uiso 1 1 calc R
H13C H 0.5079 1.0206 0.1727 0.098 Uiso 1 1 calc R
C14 C 0.5159(3) 0.6643(4) 0.06293(15) 0.0528(8) Uani 1 1 d U
H14A H 0.5123 0.6296 0.0212 0.063 Uiso 1 1 calc R
H14B H 0.4317 0.7138 0.0675 0.063 Uiso 1 1 calc R
C15 C 0.5304(4) 0.5369(4) 0.10628(18) 0.0660(10) Uani 1 1 d U
H15A H 0.4554 0.4727 0.0974 0.079 Uiso 1 1 calc R
H15B H 0.5323 0.5708 0.1475 0.079 Uiso 1 1 calc R
H15C H 0.6129 0.4867 0.1013 0.079 Uiso 1 1 calc R
C16 C 0.8311(3) 0.6323(4) 0.03367(13) 0.0487(8) Uani 1 1 d U
H16A H 0.9288 0.6317 0.0411 0.058 Uiso 1 1 calc R
H16B H 0.8005 0.5333 0.0362 0.058 Uiso 1 1 calc R
C17 C 0.7916(4) 0.6872(5) -0.03022(14) 0.0667(11) Uani 1 1 d U
H17A H 0.8308 0.6266 -0.0590 0.080 Uiso 1 1 calc R
H17B H 0.8236 0.7842 -0.0337 0.080 Uiso 1 1 calc R
H17C H 0.6951 0.6856 -0.0386 0.080 Uiso 1 1 calc R
C18 C 0.7842(3) 0.7705(3) 0.19913(13) 0.0422(7) Uani 1 1 d U
H18A H 0.6920 0.8021 0.1884 0.051 Uiso 1 1 calc R
H18B H 0.7806 0.6795 0.2207 0.051 Uiso 1 1 calc R
C19 C 0.8549(4) 0.8804(4) 0.24213(14) 0.0605(10) Uani 1 1 d U
H19A H 0.8072 0.8899 0.2776 0.073 Uiso 1 1 calc R
H19B H 0.8567 0.9719 0.2218 0.073 Uiso 1 1 calc R
H19C H 0.9456 0.8491 0.2542 0.073 Uiso 1 1 calc R

loop_
_atom_site_aniso_label
_atom_site_aniso_U_11
_atom_site_aniso_U_22
_atom_site_aniso_U_33
_atom_site_aniso_U_23
_atom_site_aniso_U_13
_atom_site_aniso_U_12
Pd 0.04700(14) 0.03272(13) 0.03898(13) 0.00342(11) 0.00554(9) -0.00084(12)
Br 0.0786(3) 0.0397(2) 0.0824(3) 0.01732(19) 0.0113(2) 0.00232(19)
N1 0.0568(19) 0.0415(19) 0.071(2) 0.0120(18) 0.0134(16) -0.0088(17)
N2 0.089(2) 0.0522(19) 0.0495(17) 0.0099(15) 0.0084(16) 0.0215(19)
O1 0.098(2) 0.0543(18) 0.124(3) 0.0273(18) 0.024(2) 0.0072(17)
O2 0.112(2) 0.0648(19) 0.108(2) 0.0194(17) 0.0287(19) 0.0456(19)
C1 0.0481(18) 0.0431(18) 0.0378(16) 0.0064(14) 0.0044(14) 0.0051(15)
C2 0.0433(17) 0.0445(18) 0.0322(15) 0.0024(14) 0.0016(13) 0.0010(14)
C3 0.0435(16) 0.0289(15) 0.0354(15) 0.0027(12) 0.0060(13) -0.0018(13)
C4 0.0391(16) 0.0307(15) 0.0365(15) 0.0013(13) 0.0067(13) -0.0036(13)
C5 0.0436(17) 0.0408(17) 0.0318(15) -0.0013(14) 0.0062(12) 0.0017(14)
C6 0.0468(18) 0.0420(18) 0.0400(16) 0.0050(14) 0.0062(14) 0.0044(15)
C7 0.064(2) 0.0469(19) 0.0337(15) 0.0030(15) 0.0069(14) 0.0136(18)
C8 0.053(2) 0.066(2) 0.053(2) 0.0080(18) 0.0041(16) 0.0210(18)
C9 0.0416(19) 0.073(2) 0.057(2) 0.0025(19) 0.0043(16) -0.0006(18)
C10 0.0420(17) 0.0514(19) 0.0419(17) 0.0007(15) 0.0034(14) 0.0012(16)
C11 0.050(2) 0.052(2) 0.070(2) 0.0015(19) 0.0030(17) -0.0126(17)
C12 0.053(2) 0.052(2) 0.058(2) 0.0026(17) 0.0046(16) 0.0113(17)
C13 0.080(3) 0.088(3) 0.078(3) -0.021(2) 0.009(2) 0.031(3)
C14 0.0469(19) 0.057(2) 0.053(2) -0.0039(17) -0.0018(15) -0.0049(17)
C15 0.053(2) 0.058(2) 0.087(3) 0.010(2) 0.0066(19) -0.0121(19)
C16 0.063(2) 0.0445(19) 0.0400(17) -0.0063(15) 0.0112(15) -0.0013(17)
C17 0.078(3) 0.086(3) 0.0364(17) -0.0083(19) 0.0100(17) -0.011(2)
C18 0.0467(18) 0.0454(19) 0.0352(15) 0.0041(14) 0.0074(13) 0.0052(15)
C19 0.080(3) 0.061(2) 0.0415(18) -0.0117(17) 0.0147(17) 0.000(2)

loop_
_atom_type_symbol
_atom_type_description
_atom_type_scat_dispersion_real
_atom_type_scat_dispersion_imag
_atom_type_scat_source
C C 0.0033 0.0016 'International Tables Vol C Tables 4.2.6.8 and 6.1.1.4'
H H 0.0000 0.0000 'International Tables Vol C Tables 4.2.6.8 and 6.1.1.4'
N N 0.0061 0.0033 'International Tables Vol C Tables 4.2.6.8 and 6.1.1.4'
O O 0.0106 0.0060 'International Tables Vol C Tables 4.2.6.8 and 6.1.1.4'
Br Br -0.2901 2.4595 'International Tables Vol C Tables 4.2.6.8 and 6.1.1.4'
Pd Pd -0.9988 1.0072 'International Tables Vol C Tables 4.2.6.8 and 6.1.1.4'

loop_
_geom_angle_atom_site_label_1
_geom_angle_atom_site_label_2
_geom_angle_atom_site_label_3
_geom_angle
C1 Pd C3 65.34(12)
C1 Pd N1 172.47(14)
C3 Pd N1 107.46(13)
C1 Pd C4 85.13(11)
C3 Pd C4 37.60(10)
N1 Pd C4 90.09(11)
C1 Pd Br 96.64(9)
C3 Pd Br 152.31(8)
N1 Pd Br 89.19(9)
C4 Pd Br 168.58(7)
C1 Pd C2 30.12(11)
C3 Pd C2 35.38(10)
N1 Pd C2 142.50(13)
C4 Pd C2 62.19(10)
Br Pd C2 123.02(7)
C11 N1 Pd 115.9(2)
O1 N2 O2 124.5(3)
O1 N2 C7 118.5(3)
O2 N2 C7 117.0(3)
C2 C1 C12 131.5(3)
C2 C1 Pd 100.1(2)
C12 C1 Pd 128.4(2)
C1 C2 C3 106.5(3)
C1 C2 C14 131.9(3)
C3 C2 C14 121.6(3)
C1 C2 Pd 49.81(18)
C3 C2 Pd 57.01(15)
C14 C2 Pd 175.7(2)
C4 C3 C2 118.1(2)
C4 C3 C16 122.2(3)
C2 C3 C16 119.5(2)
C4 C3 Pd 72.25(16)
C2 C3 Pd 87.61(18)
C16 C3 Pd 114.8(2)
C3 C4 C5 118.5(2)
C3 C4 C18 123.4(3)
C5 C4 C18 111.3(2)
C3 C4 Pd 70.15(16)
C5 C4 Pd 118.52(19)
C18 C4 Pd 107.93(19)
C6 C5 C10 118.2(3)
C6 C5 C4 114.6(3)
C10 C5 C4 127.1(3)
C7 C6 C5 120.1(3)
C8 C7 C6 122.5(3)
C8 C7 N2 118.9(3)
C6 C7 N2 118.6(3)
C9 C8 C7 117.7(3)
C8 C9 C10 122.4(3)
C9 C10 C5 119.1(3)
C9 C10 C11 117.8(3)
C5 C10 C11 123.0(3)
N1 C11 C10 112.8(3)
C1 C12 C13 112.5(3)
C2 C14 C15 111.8(3)
C17 C16 C3 114.5(3)
C19 C18 C4 115.2(3)

loop_
_geom_bond_atom_site_label_1
_geom_bond_atom_site_label_2
_geom_bond_distance
Pd C1 2.005(3)
Pd C3 2.169(3)
Pd N1 2.172(3)
Pd C4 2.196(3)
Pd Br 2.4684(5)
Pd C2 2.584(3)
N1 C11 1.476(5)
N2 O1 1.210(4)
N2 O2 1.218(4)
N2 C7 1.472(4)
C1 C2 1.317(4)
C1 C12 1.497(4)
C2 C3 1.497(4)
C2 C14 1.511(4)
C3 C4 1.407(4)
C3 C16 1.514(4)
C4 C5 1.507(4)
C4 C18 1.526(4)
C5 C6 1.397(4)
C5 C10 1.401(4)
C6 C7 1.379(4)
C7 C8 1.368(5)
C8 C9 1.366(5)
C9 C10 1.399(5)
C10 C11 1.499(5)
C12 C13 1.507(5)
C14 C15 1.516(5)
C16 C17 1.510(4)
C18 C19 1.514(4)

loop_
_geom_hbond_atom_site_label_D
_geom_hbond_atom_site_label_H
_geom_hbond_atom_site_label_A
_geom_hbond_distance_DH
_geom_hbond_distance_HA
_geom_hbond_distance_DA
_geom_hbond_angle_DHA
_geom_hbond_site_symmetry_A
N1 H0B Br 0.88(4) 2.74(4) 3.624(4) 177(3) 3_775
